data_7120969
loop_
_publ_author_name
'Sugahara, Tomohiro'
'Guo, Jing-Dong'
'Sasamori, Takahiro'
'Nagase, Shigeru'
'Tokitoh, Norihiro'

_publ_section_title
;
 Reversible addition of terminal alkenes to digermynes.
;
_journal_issue 5
_journal_name_full 'Chemical communications (Cambridge, England)'
_journal_page_first 519
_journal_page_last 522
_journal_paper_doi 10.1039/c7cc08555a
_journal_volume 54
_journal_year 2018
_chemical_formula_moiety 'C56 H106 Ge2 Si8'
_chemical_formula_sum 'C56 H106 Ge2 Si8'
_chemical_formula_weight 1149.30
_space_group_crystal_system triclinic
_space_group_IT_number 2
_space_group_name_Hall '-P 1'
_space_group_name_H-M_alt 'P -1'
_symmetry_space_group_name_Hall '-P 1'
_symmetry_space_group_name_H-M 'P -1'
_atom_sites_solution_hydrogens geom
_audit_block_doi 10.5517/ccdc.csd.cc1q4jzc
_audit_creation_method SHELXL-2014/7
_audit_update_record
;
2017-11-01 deposited with the CCDC.
2017-12-11 downloaded from the CCDC.
;
_cell_angle_alpha 88.806(2)
_cell_angle_beta 75.528(3)
_cell_angle_gamma 67.210(3)
_cell_formula_units_Z 2
_cell_length_a 12.8999(4)
_cell_length_b 16.6430(5)
_cell_length_c 17.7075(6)
_cell_measurement_reflns_used 39371
_cell_measurement_temperature 103(2)
_cell_measurement_theta_max 27.498
_cell_measurement_theta_min 1.710
_cell_volume 3381.4(2)
_computing_cell_refinement HKL2000
_computing_data_collection CrystalClear
_computing_data_reduction HKL2000
_computing_molecular_graphics 'Yadokari-XG 2011 (Wakita Nemoto et al., 2011)'
_computing_publication_material
;
Yadokari-XG 2011 (Wakita,Nemoto et al., 2011)
;
_computing_structure_refinement 'SHELXL-2014/7 (Sheldrick, 2014)'
_computing_structure_solution 'SHELXT-2014/7 (Sheldrick, 2014)'
_diffrn_ambient_temperature 103(2)
_diffrn_detector_area_resol_mean 28.5714
_diffrn_measured_fraction_theta_full 0.984
_diffrn_measured_fraction_theta_max 0.952
_diffrn_measurement_device_type 'Rigaku VariMax Saturn'
_diffrn_measurement_method \w
_diffrn_radiation_type MoK\a
_diffrn_radiation_wavelength 0.71073
_diffrn_reflns_av_R_equivalents 0.0536
_diffrn_reflns_av_unetI/netI 0.0742
_diffrn_reflns_Laue_measured_fraction_full 0.984
_diffrn_reflns_Laue_measured_fraction_max 0.952
_diffrn_reflns_limit_h_max 16
_diffrn_reflns_limit_h_min -16
_diffrn_reflns_limit_k_max 21
_diffrn_reflns_limit_k_min -21
_diffrn_reflns_limit_l_max 22
_diffrn_reflns_limit_l_min -22
_diffrn_reflns_number 39371
_diffrn_reflns_point_group_measured_fraction_full 0.984
_diffrn_reflns_point_group_measured_fraction_max 0.952
_diffrn_reflns_theta_full 25.242
_diffrn_reflns_theta_max 27.498
_diffrn_reflns_theta_min 1.710
_diffrn_source 'rotating-anode X-ray tube'
_exptl_absorpt_coefficient_mu 1.062
_exptl_absorpt_correction_T_max 0.928
_exptl_absorpt_correction_T_min 0.919
_exptl_absorpt_correction_type multi-scan
_exptl_absorpt_process_details
;
 MULABS - Empirical Correction for Absorption Anisotropy.
 Blessing, R. H., Acta Cryst., A51, 33-38 (1995).
;
_exptl_crystal_colour purple
_exptl_crystal_density_diffrn 1.129
_exptl_crystal_description block
_exptl_crystal_F_000 1236
_exptl_crystal_size_max 0.080
_exptl_crystal_size_mid 0.080
_exptl_crystal_size_min 0.070
_refine_diff_density_max 0.538
_refine_diff_density_min -0.560
_refine_diff_density_rms 0.125
_refine_ls_extinction_method none
_refine_ls_goodness_of_fit_ref 1.098
_refine_ls_hydrogen_treatment constr
_refine_ls_matrix_type full
_refine_ls_number_parameters 625
_refine_ls_number_reflns 14783
_refine_ls_number_restraints 0
_refine_ls_restrained_S_all 1.098
_refine_ls_R_factor_all 0.0824
_refine_ls_R_factor_gt 0.0490
_refine_ls_shift/su_max 0.001
_refine_ls_shift/su_mean 0.000
_refine_ls_structure_factor_coef Fsqd
_refine_ls_weighting_details 'w=1/[\s^2^(Fo^2^)+(0.0534P)^2^] where P=(Fo^2^+2Fc^2^)/3'
_refine_ls_weighting_scheme calc
_refine_ls_wR_factor_gt 0.1018
_refine_ls_wR_factor_ref 0.1135
_reflns_Friedel_coverage 0.000
_reflns_number_gt 10714
_reflns_number_total 14783
_reflns_threshold_expression 'I > 2\s(I)'
_cod_data_source_file c7cc08555a2.cif
_cod_data_source_block 10b
_cod_depositor_comments 'Adding full bibliography for 7120968--7120970.cif.'
_cod_database_code 7120969
_shelx_shelxl_version_number 2014/7
_shelx_space_group_comment
;
The symmetry employed for this shelxl refinement is uniquely defined
by the following loop, which should always be used as a source of
symmetry information in preference to the above space-group names.
They are only intended as comments.
;
_shelx_estimated_absorpt_t_min 0.920
_shelx_estimated_absorpt_t_max 0.929

loop_
_space_group_symop_operation_xyz
'x, y, z'
'-x, -y, -z'

loop_
_atom_site_label
_atom_site_type_symbol
_atom_site_fract_x
_atom_site_fract_y
_atom_site_fract_z
_atom_site_U_iso_or_equiv
_atom_site_adp_type
_atom_site_occupancy
_atom_site_site_symmetry_order
_atom_site_calc_flag
_atom_site_refinement_flags_posn
_atom_site_refinement_flags_adp
Ge1 Ge 0.58839(3) 0.28918(2) 0.76946(2) 0.01302(9) Uani 1 1 d . .
Ge2 Ge 0.58941(3) 0.42335(2) 0.80381(2) 0.01342(9) Uani 1 1 d . .
C1 C 0.4928(3) 0.40007(19) 0.90174(18) 0.0155(7) Uani 1 1 d . .
H1 H 0.5138 0.4138 0.9485 0.019 Uiso 1 1 calc R U
H1A H 0.4086 0.4340 0.9076 0.019 Uiso 1 1 calc R U
C2 C 0.5257(3) 0.30038(19) 0.88785(18) 0.0152(7) Uani 1 1 d . .
H2 H 0.5892 0.2663 0.9128 0.018 Uiso 1 1 calc R U
C3 C 0.4245(3) 0.2726(2) 0.91322(18) 0.0166(7) Uani 1 1 d . .
C4 C 0.3254(3) 0.3112(2) 0.8868(2) 0.0215(7) Uani 1 1 d . .
H4 H 0.3222 0.3545 0.8506 0.026 Uiso 1 1 calc R U
C5 C 0.2306(3) 0.2882(2) 0.9121(2) 0.0284(9) Uani 1 1 d . .
H5 H 0.1633 0.3159 0.8934 0.034 Uiso 1 1 calc R U
C6 C 0.2335(3) 0.2255(3) 0.9641(2) 0.0351(10) Uani 1 1 d . .
H6 H 0.1686 0.2098 0.9815 0.042 Uiso 1 1 calc R U
C7 C 0.3320(4) 0.1854(2) 0.9908(2) 0.0360(10) Uani 1 1 d . .
H7 H 0.3350 0.1416 1.0264 0.043 Uiso 1 1 calc R U
C8 C 0.4270(3) 0.2091(2) 0.9655(2) 0.0251(8) Uani 1 1 d . .
H8 H 0.4941 0.1814 0.9844 0.030 Uiso 1 1 calc R U
C9 C 0.6837(2) 0.17204(19) 0.71498(18) 0.0133(6) Uani 1 1 d . .
C10 C 0.7854(3) 0.11403(19) 0.73484(18) 0.0137(6) Uani 1 1 d . .
C11 C 0.8435(3) 0.0305(2) 0.69611(19) 0.0170(7) Uani 1 1 d . .
H11 H 0.9134 -0.0075 0.7078 0.020 Uiso 1 1 calc R U
C12 C 0.8039(3) -0.0001(2) 0.64110(18) 0.0166(7) Uani 1 1 d . .
C13 C 0.7034(3) 0.05713(19) 0.62337(18) 0.0151(7) Uani 1 1 d . .
H13 H 0.6747 0.0377 0.5860 0.018 Uiso 1 1 calc R U
C14 C 0.6426(2) 0.14294(19) 0.65895(17) 0.0133(6) Uani 1 1 d . .
C15 C 0.8329(3) 0.1370(2) 0.79778(18) 0.0155(7) Uani 1 1 d . .
H15 H 0.7743 0.1961 0.8219 0.019 Uiso 1 1 calc R U
Si1 Si 0.83188(8) 0.06256(6) 0.87986(6) 0.0211(2) Uani 1 1 d . .
C16 C 0.7999(3) 0.1255(2) 0.9751(2) 0.0291(8) Uani 1 1 d . .
H16 H 0.7229 0.1735 0.9851 0.044 Uiso 1 1 calc R U
H16A H 0.8592 0.1493 0.9726 0.044 Uiso 1 1 calc R U
H16B H 0.8009 0.0865 1.0174 0.044 Uiso 1 1 calc R U
C17 C 0.9735(3) -0.0330(2) 0.8688(2) 0.0350(9) Uani 1 1 d . .
H17 H 1.0354 -0.0121 0.8669 0.053 Uiso 1 1 calc R U
H17A H 0.9920 -0.0689 0.8203 0.053 Uiso 1 1 calc R U
H17B H 0.9675 -0.0683 0.9135 0.053 Uiso 1 1 calc R U
C18 C 0.7159(3) 0.0198(2) 0.8861(2) 0.0344(9) Uani 1 1 d . .
H18 H 0.6974 -0.0011 0.9378 0.052 Uiso 1 1 calc R U
H18A H 0.7438 -0.0285 0.8457 0.052 Uiso 1 1 calc R U
H18B H 0.6459 0.0667 0.8780 0.052 Uiso 1 1 calc R U
Si2 Si 0.97202(8) 0.15389(6) 0.75389(6) 0.0197(2) Uani 1 1 d . .
C19 C 0.9392(3) 0.2434(2) 0.6875(2) 0.0295(9) Uani 1 1 d . .
H19 H 0.8868 0.2988 0.7185 0.044 Uiso 1 1 calc R U
H19A H 0.9018 0.2304 0.6503 0.044 Uiso 1 1 calc R U
H19B H 1.0119 0.2482 0.6588 0.044 Uiso 1 1 calc R U
C20 C 1.0218(3) 0.1852(2) 0.8355(2) 0.0313(9) Uani 1 1 d . .
H20 H 1.0900 0.1990 0.8135 0.047 Uiso 1 1 calc R U
H20A H 1.0426 0.1364 0.8684 0.047 Uiso 1 1 calc R U
H20B H 0.9589 0.2366 0.8673 0.047 Uiso 1 1 calc R U
C21 C 1.0927(3) 0.0556(2) 0.6939(2) 0.0280(8) Uani 1 1 d . .
H21 H 1.0712 0.0436 0.6474 0.042 Uiso 1 1 calc R U
H21A H 1.1060 0.0050 0.7252 0.042 Uiso 1 1 calc R U
H21B H 1.1640 0.0667 0.6779 0.042 Uiso 1 1 calc R U
C22 C 0.8697(3) -0.0954(2) 0.6043(2) 0.0201(7) Uani 1 1 d . .
C23 C 0.8706(3) -0.1570(2) 0.6704(2) 0.0292(9) Uani 1 1 d . .
H23 H 0.9078 -0.1440 0.7078 0.044 Uiso 1 1 calc R U
H23A H 0.9143 -0.2178 0.6481 0.044 Uiso 1 1 calc R U
H23B H 0.7904 -0.1485 0.6973 0.044 Uiso 1 1 calc R U
C24 C 0.9959(3) -0.1112(2) 0.5616(2) 0.0361(10) Uani 1 1 d . .
H24 H 1.0345 -0.0994 0.5986 0.054 Uiso 1 1 calc R U
H24A H 0.9963 -0.0722 0.5194 0.054 Uiso 1 1 calc R U
H24B H 1.0376 -0.1721 0.5394 0.054 Uiso 1 1 calc R U
C25 C 0.8121(3) -0.1178(2) 0.5466(2) 0.0276(8) Uani 1 1 d . .
H25 H 0.8558 -0.1791 0.5257 0.041 Uiso 1 1 calc R U
H25A H 0.8120 -0.0800 0.5034 0.041 Uiso 1 1 calc R U
H25B H 0.7317 -0.1088 0.5735 0.041 Uiso 1 1 calc R U
C26 C 0.5340(3) 0.20046(19) 0.63494(18) 0.0141(6) Uani 1 1 d . .
H26 H 0.5024 0.2558 0.6697 0.017 Uiso 1 1 calc R U
Si3 Si 0.41455(7) 0.15690(6) 0.66218(5) 0.0170(2) Uani 1 1 d . .
C27 C 0.4236(3) 0.1019(2) 0.7544(2) 0.0243(8) Uani 1 1 d . .
H27 H 0.3591 0.0826 0.7709 0.036 Uiso 1 1 calc R U
H27A H 0.4185 0.1430 0.7953 0.036 Uiso 1 1 calc R U
H27B H 0.4979 0.0511 0.7454 0.036 Uiso 1 1 calc R U
C28 C 0.4247(3) 0.0784(2) 0.5842(2) 0.0258(8) Uani 1 1 d . .
H28 H 0.5010 0.0295 0.5730 0.039 Uiso 1 1 calc R U
H28A H 0.4150 0.1083 0.5366 0.039 Uiso 1 1 calc R U
H28B H 0.3632 0.0562 0.6021 0.039 Uiso 1 1 calc R U
C29 C 0.2691(3) 0.2499(2) 0.6798(2) 0.0262(8) Uani 1 1 d . .
H29 H 0.2080 0.2270 0.6885 0.039 Uiso 1 1 calc R U
H29A H 0.2667 0.2842 0.6341 0.039 Uiso 1 1 calc R U
H29B H 0.2564 0.2873 0.7261 0.039 Uiso 1 1 calc R U
Si4 Si 0.57538(8) 0.23469(6) 0.53308(5) 0.0174(2) Uani 1 1 d . .
C30 C 0.4409(3) 0.3057(2) 0.5039(2) 0.0271(8) Uani 1 1 d . .
H30 H 0.3962 0.3568 0.5420 0.041 Uiso 1 1 calc R U
H30A H 0.3931 0.2723 0.5026 0.041 Uiso 1 1 calc R U
H30B H 0.4630 0.3250 0.4519 0.041 Uiso 1 1 calc R U
C31 C 0.6685(3) 0.2963(2) 0.5364(2) 0.0241(8) Uani 1 1 d . .
H31 H 0.6935 0.3141 0.4842 0.036 Uiso 1 1 calc R U
H31A H 0.7371 0.2588 0.5534 0.036 Uiso 1 1 calc R U
H31B H 0.6237 0.3484 0.5734 0.036 Uiso 1 1 calc R U
C32 C 0.6633(3) 0.1405(2) 0.45709(19) 0.0256(8) Uani 1 1 d . .
H32 H 0.6798 0.1627 0.4057 0.038 Uiso 1 1 calc R U
H32A H 0.6194 0.1041 0.4561 0.038 Uiso 1 1 calc R U
H32B H 0.7368 0.1055 0.4697 0.038 Uiso 1 1 calc R U
C33 C 0.5456(3) 0.54567(19) 0.77700(18) 0.0148(7) Uani 1 1 d . .
C34 C 0.6336(3) 0.57944(19) 0.75710(18) 0.0141(6) Uani 1 1 d . .
C35 C 0.6009(3) 0.6691(2) 0.75399(18) 0.0163(7) Uani 1 1 d . .
H35 H 0.6601 0.6914 0.7420 0.020 Uiso 1 1 calc R U
C36 C 0.4848(3) 0.72801(19) 0.76773(18) 0.0154(7) Uani 1 1 d . .
C37 C 0.4007(3) 0.6931(2) 0.78234(18) 0.0165(7) Uani 1 1 d . .
H37 H 0.3215 0.7314 0.7888 0.020 Uiso 1 1 calc R U
C38 C 0.4283(3) 0.60337(19) 0.78794(18) 0.0142(7) Uani 1 1 d . .
C39 C 0.7631(3) 0.5227(2) 0.74101(18) 0.0151(7) Uani 1 1 d . .
H39 H 0.7673 0.4618 0.7478 0.018 Uiso 1 1 calc R U
Si5 Si 0.84167(8) 0.52007(6) 0.63474(5) 0.0182(2) Uani 1 1 d . .
C40 C 0.7826(3) 0.4689(2) 0.5727(2) 0.0286(8) Uani 1 1 d . .
H40 H 0.8217 0.4680 0.5175 0.043 Uiso 1 1 calc R U
H40A H 0.6987 0.5030 0.5818 0.043 Uiso 1 1 calc R U
H40B H 0.7964 0.4090 0.5864 0.043 Uiso 1 1 calc R U
C41 C 0.9994(3) 0.4538(3) 0.6196(2) 0.0298(9) Uani 1 1 d . .
H41 H 1.0113 0.3939 0.6324 0.045 Uiso 1 1 calc R U
H41A H 1.0302 0.4794 0.6535 0.045 Uiso 1 1 calc R U
H41B H 1.0403 0.4531 0.5648 0.045 Uiso 1 1 calc R U
C42 C 0.8242(3) 0.6315(2) 0.6021(2) 0.0325(9) Uani 1 1 d . .
H42 H 0.8422 0.6632 0.6395 0.049 Uiso 1 1 calc R U
H42A H 0.7437 0.6638 0.5994 0.049 Uiso 1 1 calc R U
H42B H 0.8775 0.6255 0.5502 0.049 Uiso 1 1 calc R U
Si6 Si 0.82603(7) 0.54623(6) 0.81948(5) 0.01606(19) Uani 1 1 d . .
C43 C 0.7097(3) 0.5799(2) 0.91309(19) 0.0286(8) Uani 1 1 d . .
H43 H 0.6806 0.5336 0.9259 0.043 Uiso 1 1 calc R U
H43A H 0.6456 0.6339 0.9077 0.043 Uiso 1 1 calc R U
H43B H 0.7415 0.5901 0.9551 0.043 Uiso 1 1 calc R U
C44 C 0.9470(3) 0.4429(2) 0.8316(2) 0.0246(8) Uani 1 1 d . .
H44 H 0.9809 0.4542 0.8718 0.037 Uiso 1 1 calc R U
H44A H 1.0071 0.4225 0.7818 0.037 Uiso 1 1 calc R U
H44B H 0.9161 0.3981 0.8474 0.037 Uiso 1 1 calc R U
C45 C 0.8817(3) 0.6354(2) 0.7983(2) 0.0259(8) Uani 1 1 d . .
H45 H 0.8181 0.6895 0.7927 0.039 Uiso 1 1 calc R U
H45A H 0.9443 0.6183 0.7496 0.039 Uiso 1 1 calc R U
H45B H 0.9118 0.6447 0.8415 0.039 Uiso 1 1 calc R U
C46 C 0.4563(3) 0.82646(19) 0.76791(19) 0.0181(7) Uani 1 1 d . .
C47 C 0.4934(3) 0.8543(2) 0.8356(2) 0.0273(8) Uani 1 1 d . .
H47 H 0.4725 0.9176 0.8378 0.041 Uiso 1 1 calc R U
H47A H 0.5778 0.8238 0.8272 0.041 Uiso 1 1 calc R U
H47B H 0.4534 0.8393 0.8851 0.041 Uiso 1 1 calc R U
C48 C 0.5234(3) 0.8463(2) 0.6904(2) 0.0242(8) Uani 1 1 d . .
H48 H 0.5019 0.8270 0.6469 0.036 Uiso 1 1 calc R U
H48A H 0.6073 0.8153 0.6842 0.036 Uiso 1 1 calc R U
H48B H 0.5038 0.9094 0.6906 0.036 Uiso 1 1 calc R U
C49 C 0.3261(3) 0.8802(2) 0.7792(2) 0.0232(8) Uani 1 1 d . .
H49 H 0.3003 0.8620 0.7374 0.035 Uiso 1 1 calc R U
H49A H 0.3118 0.9424 0.7774 0.035 Uiso 1 1 calc R U
H49B H 0.2826 0.8707 0.8301 0.035 Uiso 1 1 calc R U
C50 C 0.3291(2) 0.57280(19) 0.80190(18) 0.0132(6) Uani 1 1 d . .
H50 H 0.3662 0.5095 0.8104 0.016 Uiso 1 1 calc R U
Si7 Si 0.28603(8) 0.57145(6) 0.70767(5) 0.0187(2) Uani 1 1 d . .
C51 C 0.2249(3) 0.4861(3) 0.7098(2) 0.0334(9) Uani 1 1 d . .
H51 H 0.2150 0.4768 0.6581 0.050 Uiso 1 1 calc R U
H51A H 0.1492 0.5055 0.7487 0.050 Uiso 1 1 calc R U
H51B H 0.2785 0.4312 0.7238 0.050 Uiso 1 1 calc R U
C52 C 0.4208(3) 0.5362(2) 0.6249(2) 0.0264(8) Uani 1 1 d . .
H52 H 0.4781 0.4807 0.6349 0.040 Uiso 1 1 calc R U
H52A H 0.4534 0.5808 0.6202 0.040 Uiso 1 1 calc R U
H52B H 0.4015 0.5284 0.5761 0.040 Uiso 1 1 calc R U
C53 C 0.1795(3) 0.6788(2) 0.6890(2) 0.0352(9) Uani 1 1 d . .
H53 H 0.2121 0.7232 0.6882 0.053 Uiso 1 1 calc R U
H53A H 0.1068 0.6962 0.7306 0.053 Uiso 1 1 calc R U
H53B H 0.1639 0.6733 0.6384 0.053 Uiso 1 1 calc R U
Si8 Si 0.21408(7) 0.62286(6) 0.89791(5) 0.01663(19) Uani 1 1 d . .
C54 C 0.2905(3) 0.6290(2) 0.9733(2) 0.0234(8) Uani 1 1 d . .
H54 H 0.2331 0.6529 1.0238 0.035 Uiso 1 1 calc R U
H54A H 0.3328 0.6669 0.9572 0.035 Uiso 1 1 calc R U
H54B H 0.3456 0.5702 0.9785 0.035 Uiso 1 1 calc R U
C55 C 0.1041(3) 0.7355(2) 0.8954(2) 0.0262(8) Uani 1 1 d . .
H55 H 0.0590 0.7340 0.8587 0.039 Uiso 1 1 calc R U
H55A H 0.1441 0.7748 0.8783 0.039 Uiso 1 1 calc R U
H55B H 0.0514 0.7567 0.9478 0.039 Uiso 1 1 calc R U
C56 C 0.1296(3) 0.5530(2) 0.9289(2) 0.0214(7) Uani 1 1 d . .
H56 H 0.1823 0.4947 0.9374 0.032 Uiso 1 1 calc R U
H56A H 0.0930 0.5480 0.8879 0.032 Uiso 1 1 calc R U
H56B H 0.0692 0.5798 0.9776 0.032 Uiso 1 1 calc R U

loop_
_atom_site_aniso_label
_atom_site_aniso_U_11
_atom_site_aniso_U_22
_atom_site_aniso_U_33
_atom_site_aniso_U_23
_atom_site_aniso_U_13
_atom_site_aniso_U_12
Ge1 0.01284(17) 0.01014(16) 0.01445(18) 0.00093(13) -0.00122(13) -0.00428(13)
Ge2 0.01238(16) 0.01057(17) 0.01633(18) 0.00207(13) -0.00144(13) -0.00498(13)
C1 0.0157(16) 0.0158(16) 0.0146(17) 0.0011(13) -0.0016(13) -0.0071(13)
C2 0.0152(16) 0.0133(16) 0.0171(17) 0.0028(13) -0.0042(13) -0.0059(13)
C3 0.0169(16) 0.0132(16) 0.0160(17) -0.0001(13) 0.0023(13) -0.0061(13)
C4 0.0229(18) 0.0174(17) 0.0219(19) -0.0014(14) -0.0019(14) -0.0078(14)
C5 0.0180(18) 0.028(2) 0.036(2) -0.0050(17) -0.0008(16) -0.0091(15)
C6 0.029(2) 0.038(2) 0.040(2) -0.0023(19) 0.0055(18) -0.0240(19)
C7 0.047(3) 0.030(2) 0.033(2) 0.0109(18) 0.0013(19) -0.0252(19)
C8 0.0253(19) 0.0235(19) 0.026(2) 0.0064(16) -0.0039(16) -0.0114(15)
C9 0.0116(15) 0.0105(15) 0.0157(16) 0.0019(12) 0.0010(12) -0.0050(12)
C10 0.0156(15) 0.0118(15) 0.0142(16) 0.0028(13) -0.0020(13) -0.0072(12)
C11 0.0148(16) 0.0133(16) 0.0222(18) 0.0038(14) -0.0069(14) -0.0035(13)
C12 0.0165(16) 0.0143(16) 0.0177(17) 0.0000(13) -0.0012(13) -0.0064(13)
C13 0.0153(16) 0.0161(16) 0.0139(16) -0.0003(13) -0.0024(13) -0.0070(13)
C14 0.0116(15) 0.0129(15) 0.0138(16) 0.0024(13) -0.0022(12) -0.0042(12)
C15 0.0117(15) 0.0137(16) 0.0179(17) -0.0008(13) -0.0034(13) -0.0018(12)
Si1 0.0249(5) 0.0144(5) 0.0213(5) 0.0033(4) -0.0074(4) -0.0042(4)
C16 0.038(2) 0.025(2) 0.021(2) 0.0037(16) -0.0103(17) -0.0076(17)
C17 0.038(2) 0.022(2) 0.035(2) 0.0055(17) -0.0129(18) -0.0002(17)
C18 0.047(2) 0.030(2) 0.029(2) 0.0043(17) -0.0014(18) -0.0227(19)
Si2 0.0139(4) 0.0186(5) 0.0271(5) 0.0012(4) -0.0062(4) -0.0064(4)
C19 0.0236(19) 0.029(2) 0.036(2) 0.0053(17) -0.0036(16) -0.0129(16)
C20 0.029(2) 0.034(2) 0.038(2) -0.0018(18) -0.0113(17) -0.0180(17)
C21 0.0158(17) 0.031(2) 0.032(2) 0.0000(17) -0.0023(15) -0.0058(15)
C22 0.0170(16) 0.0145(16) 0.0246(19) -0.0036(14) -0.0019(14) -0.0036(13)
C23 0.034(2) 0.0132(17) 0.040(2) 0.0010(16) -0.0126(18) -0.0068(15)
C24 0.0217(19) 0.023(2) 0.052(3) -0.0107(18) 0.0071(18) -0.0061(16)
C25 0.031(2) 0.0165(18) 0.030(2) -0.0077(15) -0.0064(16) -0.0043(15)
C26 0.0164(16) 0.0104(15) 0.0155(16) 0.0005(13) -0.0033(13) -0.0059(12)
Si3 0.0147(4) 0.0158(5) 0.0203(5) -0.0011(4) -0.0021(4) -0.0073(4)
C27 0.0280(19) 0.0178(18) 0.025(2) 0.0006(15) -0.0006(15) -0.0112(15)
C28 0.0228(18) 0.030(2) 0.028(2) -0.0032(16) -0.0035(15) -0.0154(16)
C29 0.0159(17) 0.0258(19) 0.036(2) 0.0010(16) -0.0040(15) -0.0088(15)
Si4 0.0178(5) 0.0186(5) 0.0166(5) 0.0039(4) -0.0047(4) -0.0079(4)
C30 0.0262(19) 0.031(2) 0.025(2) 0.0101(16) -0.0107(16) -0.0109(16)
C31 0.0217(18) 0.0284(19) 0.025(2) 0.0073(16) -0.0033(15) -0.0143(15)
C32 0.0279(19) 0.032(2) 0.0172(18) 0.0021(15) -0.0054(15) -0.0122(16)
C33 0.0141(15) 0.0095(15) 0.0199(17) 0.0036(13) -0.0036(13) -0.0044(12)
C34 0.0143(15) 0.0138(16) 0.0155(16) 0.0042(13) -0.0043(13) -0.0067(13)
C35 0.0188(16) 0.0179(16) 0.0174(17) 0.0071(13) -0.0050(13) -0.0128(14)
C36 0.0191(16) 0.0130(16) 0.0158(17) 0.0047(13) -0.0067(13) -0.0069(13)
C37 0.0139(15) 0.0142(16) 0.0193(18) 0.0040(13) -0.0030(13) -0.0043(13)
C38 0.0132(15) 0.0153(16) 0.0144(17) 0.0029(13) -0.0021(13) -0.0068(13)
C39 0.0139(15) 0.0139(16) 0.0176(17) 0.0036(13) -0.0010(13) -0.0078(13)
Si5 0.0207(5) 0.0201(5) 0.0158(5) 0.0006(4) -0.0016(4) -0.0118(4)
C40 0.033(2) 0.032(2) 0.023(2) -0.0022(16) -0.0070(16) -0.0151(17)
C41 0.0194(18) 0.044(2) 0.023(2) -0.0019(17) 0.0025(15) -0.0140(17)
C42 0.048(2) 0.029(2) 0.019(2) 0.0026(16) 0.0030(17) -0.0215(19)
Si6 0.0142(4) 0.0171(5) 0.0155(5) 0.0020(4) -0.0029(4) -0.0053(4)
C43 0.029(2) 0.032(2) 0.0161(19) 0.0040(16) -0.0028(15) -0.0048(16)
C44 0.0219(18) 0.0225(18) 0.028(2) 0.0046(15) -0.0061(15) -0.0076(15)
C45 0.030(2) 0.0206(18) 0.034(2) 0.0043(16) -0.0153(17) -0.0135(16)
C46 0.0220(17) 0.0094(15) 0.0244(19) 0.0062(14) -0.0074(14) -0.0072(13)
C47 0.038(2) 0.0172(18) 0.031(2) 0.0045(16) -0.0152(17) -0.0118(16)
C48 0.0275(19) 0.0174(17) 0.029(2) 0.0102(15) -0.0077(16) -0.0106(15)
C49 0.0263(18) 0.0123(16) 0.030(2) 0.0040(14) -0.0068(15) -0.0071(14)
C50 0.0112(15) 0.0095(15) 0.0212(17) 0.0056(13) -0.0062(13) -0.0055(12)
Si7 0.0155(4) 0.0209(5) 0.0213(5) 0.0056(4) -0.0060(4) -0.0085(4)
C51 0.037(2) 0.050(3) 0.030(2) 0.0060(19) -0.0122(18) -0.033(2)
C52 0.0219(18) 0.033(2) 0.023(2) 0.0037(16) -0.0063(15) -0.0097(16)
C53 0.029(2) 0.037(2) 0.030(2) 0.0096(18) -0.0110(17) -0.0018(18)
Si8 0.0133(4) 0.0145(4) 0.0204(5) 0.0023(4) -0.0030(4) -0.0045(4)
C54 0.0226(18) 0.0177(17) 0.025(2) -0.0011(15) -0.0029(15) -0.0051(14)
C55 0.0194(18) 0.0173(18) 0.032(2) 0.0004(15) -0.0022(15) 0.0001(14)
C56 0.0157(16) 0.0229(18) 0.0240(19) 0.0028(15) -0.0021(14) -0.0079(14)

loop_
_atom_type_symbol
_atom_type_description
_atom_type_scat_dispersion_real
_atom_type_scat_dispersion_imag
_atom_type_scat_source
Ge Ge 0.1547 1.8001 'International Tables Vol C Tables 4.2.6.8 and 6.1.1.4'
Si Si 0.0817 0.0704 'International Tables Vol C Tables 4.2.6.8 and 6.1.1.4'
C C 0.0033 0.0016 'International Tables Vol C Tables 4.2.6.8 and 6.1.1.4'
H H 0.0000 0.0000 'International Tables Vol C Tables 4.2.6.8 and 6.1.1.4'

loop_
_geom_angle_atom_site_label_1
_geom_angle_atom_site_label_2
_geom_angle_atom_site_label_3
_geom_angle
C9 Ge1 C2 118.84(12)
C9 Ge1 Ge2 144.94(9)
C2 Ge1 Ge2 78.24(8)
C33 Ge2 C1 117.64(12)
C33 Ge2 Ge1 143.26(9)
C1 Ge2 Ge1 77.40(9)
C2 C1 Ge2 101.68(19)
C2 C1 H1 111.4
Ge2 C1 H1 111.4
C2 C1 H1A 111.4
Ge2 C1 H1A 111.4
H1 C1 H1A 109.3
C3 C2 C1 114.7(2)
C3 C2 Ge1 112.3(2)
C1 C2 Ge1 97.62(19)
C3 C2 H2 110.5
C1 C2 H2 110.5
Ge1 C2 H2 110.5
C4 C3 C8 117.9(3)
C4 C3 C2 121.2(3)
C8 C3 C2 120.8(3)
C3 C4 C5 121.5(3)
C3 C4 H4 119.3
C5 C4 H4 119.3
C6 C5 C4 120.3(3)
C6 C5 H5 119.9
C4 C5 H5 119.9
C5 C6 C7 119.4(3)
C5 C6 H6 120.3
C7 C6 H6 120.3
C6 C7 C8 120.2(4)
C6 C7 H7 119.9
C8 C7 H7 119.9
C3 C8 C7 120.8(3)
C3 C8 H8 119.6
C7 C8 H8 119.6
C14 C9 C10 119.4(3)
C14 C9 Ge1 117.8(2)
C10 C9 Ge1 122.6(2)
C11 C10 C9 118.5(3)
C11 C10 C15 117.9(3)
C9 C10 C15 123.6(3)
C12 C11 C10 123.1(3)
C12 C11 H11 118.4
C10 C11 H11 118.4
C13 C12 C11 117.5(3)
C13 C12 C22 122.7(3)
C11 C12 C22 119.8(3)
C12 C13 C14 122.0(3)
C12 C13 H13 119.0
C14 C13 H13 119.0
C13 C14 C9 119.4(3)
C13 C14 C26 117.8(3)
C9 C14 C26 122.8(3)
C10 C15 Si1 111.3(2)
C10 C15 Si2 111.5(2)
Si1 C15 Si2 117.97(16)
C10 C15 H15 104.9
Si1 C15 H15 104.9
Si2 C15 H15 104.9
C17 Si1 C18 108.05(18)
C17 Si1 C16 107.03(17)
C18 Si1 C16 108.33(17)
C17 Si1 C15 113.63(16)
C18 Si1 C15 110.08(16)
C16 Si1 C15 109.55(15)
Si1 C16 H16 109.5
Si1 C16 H16A 109.5
H16 C16 H16A 109.5
Si1 C16 H16B 109.5
H16 C16 H16B 109.5
H16A C16 H16B 109.5
Si1 C17 H17 109.5
Si1 C17 H17A 109.5
H17 C17 H17A 109.5
Si1 C17 H17B 109.5
H17 C17 H17B 109.5
H17A C17 H17B 109.5
Si1 C18 H18 109.5
Si1 C18 H18A 109.5
H18 C18 H18A 109.5
Si1 C18 H18B 109.5
H18 C18 H18B 109.5
H18A C18 H18B 109.5
C19 Si2 C21 107.03(17)
C19 Si2 C20 110.36(17)
C21 Si2 C20 109.08(17)
C19 Si2 C15 107.93(15)
C21 Si2 C15 113.86(15)
C20 Si2 C15 108.56(15)
Si2 C19 H19 109.5
Si2 C19 H19A 109.5
H19 C19 H19A 109.5
Si2 C19 H19B 109.5
H19 C19 H19B 109.5
H19A C19 H19B 109.5
Si2 C20 H20 109.5
Si2 C20 H20A 109.5
H20 C20 H20A 109.5
Si2 C20 H20B 109.5
H20 C20 H20B 109.5
H20A C20 H20B 109.5
Si2 C21 H21 109.5
Si2 C21 H21A 109.5
H21 C21 H21A 109.5
Si2 C21 H21B 109.5
H21 C21 H21B 109.5
H21A C21 H21B 109.5
C25 C22 C24 108.9(3)
C25 C22 C23 108.2(3)
C24 C22 C23 108.8(3)
C25 C22 C12 112.5(3)
C24 C22 C12 109.9(3)
C23 C22 C12 108.5(3)
C22 C23 H23 109.5
C22 C23 H23A 109.5
H23 C23 H23A 109.5
C22 C23 H23B 109.5
H23 C23 H23B 109.5
H23A C23 H23B 109.5
C22 C24 H24 109.5
C22 C24 H24A 109.5
H24 C24 H24A 109.5
C22 C24 H24B 109.5
H24 C24 H24B 109.5
H24A C24 H24B 109.5
C22 C25 H25 109.5
C22 C25 H25A 109.5
H25 C25 H25A 109.5
C22 C25 H25B 109.5
H25 C25 H25B 109.5
H25A C25 H25B 109.5
C14 C26 Si4 110.1(2)
C14 C26 Si3 112.3(2)
Si4 C26 Si3 120.15(16)
C14 C26 H26 104.2
Si4 C26 H26 104.2
Si3 C26 H26 104.2
C27 Si3 C28 109.38(16)
C27 Si3 C29 108.44(16)
C28 Si3 C29 107.80(16)
C27 Si3 C26 108.75(15)
C28 Si3 C26 112.87(15)
C29 Si3 C26 109.51(14)
Si3 C27 H27 109.5
Si3 C27 H27A 109.5
H27 C27 H27A 109.5
Si3 C27 H27B 109.5
H27 C27 H27B 109.5
H27A C27 H27B 109.5
Si3 C28 H28 109.5
Si3 C28 H28A 109.5
H28 C28 H28A 109.5
Si3 C28 H28B 109.5
H28 C28 H28B 109.5
H28A C28 H28B 109.5
Si3 C29 H29 109.5
Si3 C29 H29A 109.5
H29 C29 H29A 109.5
Si3 C29 H29B 109.5
H29 C29 H29B 109.5
H29A C29 H29B 109.5
C31 Si4 C32 106.96(16)
C31 Si4 C30 110.62(16)
C32 Si4 C30 108.84(16)
C31 Si4 C26 106.89(14)
C32 Si4 C26 113.64(15)
C30 Si4 C26 109.84(15)
Si4 C30 H30 109.5
Si4 C30 H30A 109.5
H30 C30 H30A 109.5
Si4 C30 H30B 109.5
H30 C30 H30B 109.5
H30A C30 H30B 109.5
Si4 C31 H31 109.5
Si4 C31 H31A 109.5
H31 C31 H31A 109.5
Si4 C31 H31B 109.5
H31 C31 H31B 109.5
H31A C31 H31B 109.5
Si4 C32 H32 109.5
Si4 C32 H32A 109.5
H32 C32 H32A 109.5
Si4 C32 H32B 109.5
H32 C32 H32B 109.5
H32A C32 H32B 109.5
C38 C33 C34 119.0(3)
C38 C33 Ge2 121.8(2)
C34 C33 Ge2 118.5(2)
C35 C34 C33 118.9(3)
C35 C34 C39 117.6(3)
C33 C34 C39 123.4(3)
C34 C35 C36 123.0(3)
C34 C35 H35 118.5
C36 C35 H35 118.5
C37 C36 C35 117.1(3)
C37 C36 C46 123.5(3)
C35 C36 C46 119.4(3)
C36 C37 C38 122.3(3)
C36 C37 H37 118.8
C38 C37 H37 118.8
C37 C38 C33 119.5(3)
C37 C38 C50 117.4(3)
C33 C38 C50 123.0(3)
C34 C39 Si6 111.2(2)
C34 C39 Si5 111.4(2)
Si6 C39 Si5 118.64(16)
C34 C39 H39 104.8
Si6 C39 H39 104.8
Si5 C39 H39 104.8
C41 Si5 C40 109.30(17)
C41 Si5 C42 107.87(18)
C40 Si5 C42 108.41(17)
C41 Si5 C39 109.42(15)
C40 Si5 C39 108.59(15)
C42 Si5 C39 113.19(15)
Si5 C40 H40 109.5
Si5 C40 H40A 109.5
H40 C40 H40A 109.5
Si5 C40 H40B 109.5
H40 C40 H40B 109.5
H40A C40 H40B 109.5
Si5 C41 H41 109.5
Si5 C41 H41A 109.5
H41 C41 H41A 109.5
Si5 C41 H41B 109.5
H41 C41 H41B 109.5
H41A C41 H41B 109.5
Si5 C42 H42 109.5
Si5 C42 H42A 109.5
H42 C42 H42A 109.5
Si5 C42 H42B 109.5
H42 C42 H42B 109.5
H42A C42 H42B 109.5
C43 Si6 C44 108.48(16)
C43 Si6 C45 108.17(17)
C44 Si6 C45 109.60(16)
C43 Si6 C39 108.20(15)
C44 Si6 C39 108.48(15)
C45 Si6 C39 113.79(15)
Si6 C43 H43 109.5
Si6 C43 H43A 109.5
H43 C43 H43A 109.5
Si6 C43 H43B 109.5
H43 C43 H43B 109.5
H43A C43 H43B 109.5
Si6 C44 H44 109.5
Si6 C44 H44A 109.5
H44 C44 H44A 109.5
Si6 C44 H44B 109.5
H44 C44 H44B 109.5
H44A C44 H44B 109.5
Si6 C45 H45 109.5
Si6 C45 H45A 109.5
H45 C45 H45A 109.5
Si6 C45 H45B 109.5
H45 C45 H45B 109.5
H45A C45 H45B 109.5
C49 C46 C48 108.7(3)
C49 C46 C36 112.0(3)
C48 C46 C36 109.9(3)
C49 C46 C47 108.3(3)
C48 C46 C47 109.1(3)
C36 C46 C47 108.7(3)
C46 C47 H47 109.5
C46 C47 H47A 109.5
H47 C47 H47A 109.5
C46 C47 H47B 109.5
H47 C47 H47B 109.5
H47A C47 H47B 109.5
C46 C48 H48 109.5
C46 C48 H48A 109.5
H48 C48 H48A 109.5
C46 C48 H48B 109.5
H48 C48 H48B 109.5
H48A C48 H48B 109.5
C46 C49 H49 109.5
C46 C49 H49A 109.5
H49 C49 H49A 109.5
C46 C49 H49B 109.5
H49 C49 H49B 109.5
H49A C49 H49B 109.5
C38 C50 Si7 109.3(2)
C38 C50 Si8 113.0(2)
Si7 C50 Si8 120.82(15)
C38 C50 H50 103.9
Si7 C50 H50 103.9
Si8 C50 H50 103.9
C52 Si7 C53 108.87(17)
C52 Si7 C51 107.00(17)
C53 Si7 C51 110.02(18)
C52 Si7 C50 108.24(14)
C53 Si7 C50 114.41(16)
C51 Si7 C50 108.02(15)
Si7 C51 H51 109.5
Si7 C51 H51A 109.5
H51 C51 H51A 109.5
Si7 C51 H51B 109.5
H51 C51 H51B 109.5
H51A C51 H51B 109.5
Si7 C52 H52 109.5
Si7 C52 H52A 109.5
H52 C52 H52A 109.5
Si7 C52 H52B 109.5
H52 C52 H52B 109.5
H52A C52 H52B 109.5
Si7 C53 H53 109.5
Si7 C53 H53A 109.5
H53 C53 H53A 109.5
Si7 C53 H53B 109.5
H53 C53 H53B 109.5
H53A C53 H53B 109.5
C56 Si8 C55 106.09(15)
C56 Si8 C54 110.16(16)
C55 Si8 C54 107.30(16)
C56 Si8 C50 109.70(14)
C55 Si8 C50 115.53(15)
C54 Si8 C50 107.99(14)
Si8 C54 H54 109.5
Si8 C54 H54A 109.5
H54 C54 H54A 109.5
Si8 C54 H54B 109.5
H54 C54 H54B 109.5
H54A C54 H54B 109.5
Si8 C55 H55 109.5
Si8 C55 H55A 109.5
H55 C55 H55A 109.5
Si8 C55 H55B 109.5
H55 C55 H55B 109.5
H55A C55 H55B 109.5
Si8 C56 H56 109.5
Si8 C56 H56A 109.5
H56 C56 H56A 109.5
Si8 C56 H56B 109.5
H56 C56 H56B 109.5
H56A C56 H56B 109.5

loop_
_geom_bond_atom_site_label_1
_geom_bond_atom_site_label_2
_geom_bond_distance
Ge1 C9 1.968(3)
Ge1 C2 2.034(3)
Ge1 Ge2 2.3323(4)
Ge2 C33 1.973(3)
Ge2 C1 1.994(3)
C1 C2 1.553(4)
C1 H1 0.9900
C1 H1A 0.9900
C2 C3 1.512(4)
C2 H2 1.0000
C3 C4 1.384(4)
C3 C8 1.387(4)
C4 C5 1.388(5)
C4 H4 0.9500
C5 C6 1.372(5)
C5 H5 0.9500
C6 C7 1.383(6)
C6 H6 0.9500
C7 C8 1.397(5)
C7 H7 0.9500
C8 H8 0.9500
C9 C14 1.407(4)
C9 C10 1.418(4)
C10 C11 1.394(4)
C10 C15 1.518(4)
C11 C12 1.392(4)
C11 H11 0.9500
C12 C13 1.386(4)
C12 C22 1.544(4)
C13 C14 1.405(4)
C13 H13 0.9500
C14 C26 1.518(4)
C15 Si1 1.891(3)
C15 Si2 1.894(3)
C15 H15 1.0000
Si1 C17 1.868(4)
Si1 C18 1.869(4)
Si1 C16 1.871(3)
C16 H16 0.9800
C16 H16A 0.9800
C16 H16B 0.9800
C17 H17 0.9800
C17 H17A 0.9800
C17 H17B 0.9800
C18 H18 0.9800
C18 H18A 0.9800
C18 H18B 0.9800
Si2 C19 1.862(4)
Si2 C21 1.871(3)
Si2 C20 1.879(4)
C19 H19 0.9800
C19 H19A 0.9800
C19 H19B 0.9800
C20 H20 0.9800
C20 H20A 0.9800
C20 H20B 0.9800
C21 H21 0.9800
C21 H21A 0.9800
C21 H21B 0.9800
C22 C25 1.533(5)
C22 C24 1.535(5)
C22 C23 1.538(5)
C23 H23 0.9800
C23 H23A 0.9800
C23 H23B 0.9800
C24 H24 0.9800
C24 H24A 0.9800
C24 H24B 0.9800
C25 H25 0.9800
C25 H25A 0.9800
C25 H25B 0.9800
C26 Si4 1.891(3)
C26 Si3 1.900(3)
C26 H26 1.0000
Si3 C27 1.862(3)
Si3 C28 1.866(3)
Si3 C29 1.869(3)
C27 H27 0.9800
C27 H27A 0.9800
C27 H27B 0.9800
C28 H28 0.9800
C28 H28A 0.9800
C28 H28B 0.9800
C29 H29 0.9800
C29 H29A 0.9800
C29 H29B 0.9800
Si4 C31 1.868(3)
Si4 C32 1.871(3)
Si4 C30 1.873(3)
C30 H30 0.9800
C30 H30A 0.9800
C30 H30B 0.9800
C31 H31 0.9800
C31 H31A 0.9800
C31 H31B 0.9800
C32 H32 0.9800
C32 H32A 0.9800
C32 H32B 0.9800
C33 C38 1.408(4)
C33 C34 1.420(4)
C34 C35 1.388(4)
C34 C39 1.522(4)
C35 C36 1.397(4)
C35 H35 0.9500
C36 C37 1.387(4)
C36 C46 1.534(4)
C37 C38 1.403(4)
C37 H37 0.9500
C38 C50 1.516(4)
C39 Si6 1.891(3)
C39 Si5 1.894(3)
C39 H39 1.0000
Si5 C41 1.852(3)
Si5 C40 1.862(3)
Si5 C42 1.876(4)
C40 H40 0.9800
C40 H40A 0.9800
C40 H40B 0.9800
C41 H41 0.9800
C41 H41A 0.9800
C41 H41B 0.9800
C42 H42 0.9800
C42 H42A 0.9800
C42 H42B 0.9800
Si6 C43 1.860(3)
Si6 C44 1.873(3)
Si6 C45 1.877(3)
C43 H43 0.9800
C43 H43A 0.9800
C43 H43B 0.9800
C44 H44 0.9800
C44 H44A 0.9800
C44 H44B 0.9800
C45 H45 0.9800
C45 H45A 0.9800
C45 H45B 0.9800
C46 C49 1.529(4)
C46 C48 1.533(4)
C46 C47 1.537(4)
C47 H47 0.9800
C47 H47A 0.9800
C47 H47B 0.9800
C48 H48 0.9800
C48 H48A 0.9800
C48 H48B 0.9800
C49 H49 0.9800
C49 H49A 0.9800
C49 H49B 0.9800
C50 Si7 1.889(3)
C50 Si8 1.905(3)
C50 H50 1.0000
Si7 C52 1.867(3)
Si7 C53 1.868(4)
Si7 C51 1.869(4)
C51 H51 0.9800
C51 H51A 0.9800
C51 H51B 0.9800
C52 H52 0.9800
C52 H52A 0.9800
C52 H52B 0.9800
C53 H53 0.9800
C53 H53A 0.9800
C53 H53B 0.9800
Si8 C56 1.869(3)
Si8 C55 1.870(3)
Si8 C54 1.873(3)
C54 H54 0.9800
C54 H54A 0.9800
C54 H54B 0.9800
C55 H55 0.9800
C55 H55A 0.9800
C55 H55B 0.9800
C56 H56 0.9800
C56 H56A 0.9800
C56 H56B 0.9800

loop_
_geom_torsion_atom_site_label_1
_geom_torsion_atom_site_label_2
_geom_torsion_atom_site_label_3
_geom_torsion_atom_site_label_4
_geom_torsion
Ge2 C1 C2 C3 -139.0(2)
Ge2 C1 C2 Ge1 -20.05(18)
C1 C2 C3 C4 53.6(4)
Ge1 C2 C3 C4 -56.7(3)
C1 C2 C3 C8 -124.6(3)
Ge1 C2 C3 C8 125.2(3)
C8 C3 C4 C5 0.6(5)
C2 C3 C4 C5 -177.7(3)
C3 C4 C5 C6 -0.3(5)
C4 C5 C6 C7 -0.2(5)
C5 C6 C7 C8 0.5(6)
C4 C3 C8 C7 -0.2(5)
C2 C3 C8 C7 178.0(3)
C6 C7 C8 C3 -0.3(5)
C14 C9 C10 C11 2.0(4)
Ge1 C9 C10 C11 176.3(2)
C14 C9 C10 C15 -176.3(3)
Ge1 C9 C10 C15 -2.0(4)
C9 C10 C11 C12 -2.7(5)
C15 C10 C11 C12 175.7(3)
C10 C11 C12 C13 1.7(5)
C10 C11 C12 C22 -176.5(3)
C11 C12 C13 C14 0.0(5)
C22 C12 C13 C14 178.2(3)
C12 C13 C14 C9 -0.7(5)
C12 C13 C14 C26 179.6(3)
C10 C9 C14 C13 -0.3(4)
Ge1 C9 C14 C13 -175.0(2)
C10 C9 C14 C26 179.4(3)
Ge1 C9 C14 C26 4.8(4)
C11 C10 C15 Si1 -60.7(3)
C9 C10 C15 Si1 117.6(3)
C11 C10 C15 Si2 73.3(3)
C9 C10 C15 Si2 -108.4(3)
C10 C15 Si1 C17 95.0(2)
Si2 C15 Si1 C17 -35.7(2)
C10 C15 Si1 C18 -26.3(3)
Si2 C15 Si1 C18 -157.04(18)
C10 C15 Si1 C16 -145.3(2)
Si2 C15 Si1 C16 83.9(2)
C10 C15 Si2 C19 58.7(2)
Si1 C15 Si2 C19 -170.62(18)
C10 C15 Si2 C21 -59.9(3)
Si1 C15 Si2 C21 70.7(2)
C10 C15 Si2 C20 178.4(2)
Si1 C15 Si2 C20 -51.0(2)
C13 C12 C22 C25 0.7(4)
C11 C12 C22 C25 178.8(3)
C13 C12 C22 C24 122.1(3)
C11 C12 C22 C24 -59.8(4)
C13 C12 C22 C23 -119.0(3)
C11 C12 C22 C23 59.1(4)
C13 C14 C26 Si4 -72.8(3)
C9 C14 C26 Si4 107.5(3)
C13 C14 C26 Si3 63.9(3)
C9 C14 C26 Si3 -115.8(3)
C14 C26 Si4 C31 -59.9(2)
Si3 C26 Si4 C31 167.29(17)
C14 C26 Si4 C32 57.8(2)
Si3 C26 Si4 C32 -75.0(2)
C14 C26 Si4 C30 -180.0(2)
Si3 C26 Si4 C30 47.2(2)
C38 C33 C34 C35 4.1(4)
Ge2 C33 C34 C35 -166.8(2)
C38 C33 C34 C39 -177.7(3)
Ge2 C33 C34 C39 11.4(4)
C33 C34 C35 C36 -1.6(5)
C39 C34 C35 C36 -179.9(3)
C34 C35 C36 C37 -2.3(5)
C34 C35 C36 C46 176.3(3)
C35 C36 C37 C38 3.7(5)
C46 C36 C37 C38 -174.8(3)
C36 C37 C38 C33 -1.2(5)
C36 C37 C38 C50 -178.4(3)
C34 C33 C38 C37 -2.8(5)
Ge2 C33 C38 C37 167.9(2)
C34 C33 C38 C50 174.2(3)
Ge2 C33 C38 C50 -15.2(4)
C35 C34 C39 Si6 65.6(3)
C33 C34 C39 Si6 -112.6(3)
C35 C34 C39 Si5 -69.1(3)
C33 C34 C39 Si5 112.7(3)
C34 C39 Si5 C41 177.7(2)
Si6 C39 Si5 C41 46.8(2)
C34 C39 Si5 C40 -63.0(2)
Si6 C39 Si5 C40 166.03(18)
C34 C39 Si5 C42 57.4(3)
Si6 C39 Si5 C42 -73.5(2)
C34 C39 Si6 C43 30.8(3)
Si5 C39 Si6 C43 161.81(18)
C34 C39 Si6 C44 148.3(2)
Si5 C39 Si6 C44 -80.7(2)
C34 C39 Si6 C45 -89.5(2)
Si5 C39 Si6 C45 41.6(2)
C37 C36 C46 C49 -4.8(4)
C35 C36 C46 C49 176.7(3)
C37 C36 C46 C48 -125.7(3)
C35 C36 C46 C48 55.8(4)
C37 C36 C46 C47 114.9(3)
C35 C36 C46 C47 -63.6(4)
C37 C38 C50 Si7 76.3(3)
C33 C38 C50 Si7 -100.8(3)
C37 C38 C50 Si8 -61.3(3)
C33 C38 C50 Si8 121.7(3)
C38 C50 Si7 C52 36.3(2)
Si8 C50 Si7 C52 170.03(18)
C38 C50 Si7 C53 -85.2(2)
Si8 C50 Si7 C53 48.5(2)
C38 C50 Si7 C51 151.9(2)
Si8 C50 Si7 C51 -74.4(2)
